data_1531568
loop_
_publ_author_name
'Kopnin, E.M.'
'Sato, A.'
'Takayama-Muromachi, E.'

_publ_section_title
;
 High-pressure synthesis and structure refinement of Li Ti Si2 O6
;
_journal_name_full 'Journal of Alloys Compd.'
_journal_page_first L16
_journal_page_last L19
_journal_volume 354
_journal_year 2003
_chemical_formula_sum 'Li O6 Si2 Ti'
_chemical_name_systematic 'Li Ti (Si2 O6)'
_space_group_IT_number 15
_symmetry_space_group_name_Hall '-C 2yc'
_symmetry_space_group_name_H-M 'C 1 2/c 1'
_cell_angle_alpha 90
_cell_angle_beta 109.824
_cell_angle_gamma 90
_cell_formula_units_Z 4
_cell_length_a 9.6913
_cell_length_b 8.7438
_cell_length_c 5.3175
_cell_volume 423.896
_citation_journal_id_ASTM JALCEU
_cod_data_source_file Kopnin_JALCEU_2003_1421.cif
_cod_data_source_block Li1O6Si2Ti1
_cod_original_cell_volume 423.8955
_cod_original_formula_sum 'Li1 O6 Si2 Ti1'
_cod_database_code 1531568

loop_
_symmetry_equiv_pos_as_xyz
x,y,z
-x,y,-z+1/2
-x,-y,-z
x,-y,z-1/2
x+1/2,y+1/2,z
-x+1/2,y+1/2,-z+1/2
-x+1/2,-y+1/2,-z
x+1/2,-y+1/2,z-1/2

loop_
_atom_site_label
_atom_site_type_symbol
_atom_site_fract_x
_atom_site_fract_y
_atom_site_fract_z
_atom_site_occupancy
_atom_site_U_iso_or_equiv
Si1 Si+4 0.298 0.08878 0.2715 1 0.0
O1 O-2 0.1186 0.0845 0.1567 1 0.0
O2 O-2 0.3693 0.2555 0.328 1 0.0
Ti1 Ti+3 0 0.90246 0.25 1 0.0
O3 O-2 0.3554 -0.0009 0.0584 1 0.0
Li1 Li+1 0 0.264 0.25 1 0.0
